data_4114072
loop_
_publ_author_name
'Guo-Lin Xu'
'Gang Zou'
'Yu-Hua Ni'
'Maria C. DeRosa'
'Robert J. Crutchley'
'Tong Ren'

_publ_contact_author_address
; Department of Chemistry 
  University of Miami 
  PO BOX 249118 
  Coral Gables, FL 33124-0431 
  USA 
;
_publ_contact_author_email tren@miami.edu
_publ_contact_author_fax '(305) 284-1880'
_publ_contact_author_name 'Dr. Ren, Tong'
_publ_contact_author_phone '(305) 284-6617'
_publ_section_title
;
 Polyyn-diyls Capped by Diruthenium Termini: A New Family of Carbon-Rich
 Organometallic Compounds and Distance-Dependent Electronic Coupling
 Therein
;
_journal_name_full 'Journal of the American Chemical Society'
_journal_page_first 10057
_journal_page_last 10065
_journal_paper_doi 10.1021/ja035434j
_journal_volume 125
_journal_year 2003
_chemical_formula_sum 'C106 H96 N16 O4 Ru4'
_chemical_formula_weight 2062.27
_chemical_name_systematic
; 
 ? 
;
_space_group_IT_number 2
_symmetry_cell_setting triclinic
_symmetry_space_group_name_Hall '-P 1'
_symmetry_space_group_name_H-M 'P -1'
_atom_sites_solution_hydrogens geom
_atom_sites_solution_primary direct
_atom_sites_solution_secondary difmap
_audit_creation_method SHELXL-97
_cell_angle_alpha 71.838(2)
_cell_angle_beta 77.106(2)
_cell_angle_gamma 81.344(2)
_cell_formula_units_Z 1
_cell_length_a 10.1620(12)
_cell_length_b 13.0260(15)
_cell_length_c 19.802(2)
_cell_measurement_reflns_used 2147
_cell_measurement_temperature 300(2)
_cell_measurement_theta_max 21.376
_cell_measurement_theta_min 2.342
_cell_volume 2418.5(5)
_computing_cell_refinement 'Bruker SMART'
_computing_data_collection 'Bruker SMART'
_computing_data_reduction 'Bruker SHELXTL'
_computing_molecular_graphics 'Bruker SHELXTL'
_computing_publication_material 'Bruker SHELXTL'
_computing_structure_refinement 'SHELXL-97 (Sheldrick, 1997)'
_computing_structure_solution 'SHELXS-97 (Sheldrick, 1990)'
_diffrn_ambient_temperature 300(2)
_diffrn_measured_fraction_theta_full 0.996
_diffrn_measured_fraction_theta_max 0.996
_diffrn_measurement_device_type 'CCD area detector'
_diffrn_measurement_method 'phi and omega scans'
_diffrn_radiation_monochromator graphite
_diffrn_radiation_source 'fine-focus sealed tube'
_diffrn_radiation_type MoK\a
_diffrn_radiation_wavelength 0.71073
_diffrn_reflns_av_R_equivalents 0.0534
_diffrn_reflns_av_sigmaI/netI 0.1233
_diffrn_reflns_limit_h_max 11
_diffrn_reflns_limit_h_min -11
_diffrn_reflns_limit_k_max 14
_diffrn_reflns_limit_k_min -14
_diffrn_reflns_limit_l_max 21
_diffrn_reflns_limit_l_min -15
_diffrn_reflns_number 10772
_diffrn_reflns_theta_full 23.00
_diffrn_reflns_theta_max 23.00
_diffrn_reflns_theta_min 1.10
_exptl_absorpt_coefficient_mu 0.673
_exptl_absorpt_correction_T_max 0.960
_exptl_absorpt_correction_T_min 0.842
_exptl_absorpt_correction_type empirical
_exptl_absorpt_process_details
; 
  SADABS, Absorption corrections using Bruker CCD based on the method of 
  Bob Blessing.  Acta Cryst. 1995, A51, 33 
;
_exptl_crystal_colour Black
_exptl_crystal_density_diffrn 1.416
_exptl_crystal_description plate
_exptl_crystal_F_000 1052
_exptl_crystal_size_max 0.25
_exptl_crystal_size_mid 0.21
_exptl_crystal_size_min 0.06
_refine_diff_density_max 0.949
_refine_diff_density_min -1.234
_refine_diff_density_rms 0.130
_refine_ls_extinction_method none
_refine_ls_goodness_of_fit_ref 1.093
_refine_ls_hydrogen_treatment mixed
_refine_ls_matrix_type full
_refine_ls_number_parameters 546
_refine_ls_number_reflns 6703
_refine_ls_number_restraints 0
_refine_ls_restrained_S_all 1.093
_refine_ls_R_factor_all 0.1341
_refine_ls_R_factor_gt 0.0677
_refine_ls_shift/su_max 0.001
_refine_ls_shift/su_mean 0.000
_refine_ls_structure_factor_coef Fsqd
_refine_ls_weighting_details 'calc w=1/[\s^2^(Fo^2^)+(0.0800P)^2^+0.0000P] where P=(Fo^2^+2Fc^2^)/3'
_refine_ls_weighting_scheme calc
_refine_ls_wR_factor_gt 0.1531
_refine_ls_wR_factor_ref 0.1917
_reflns_number_gt 3569
_reflns_number_total 6703
_reflns_threshold_expression >2sigma(I)
_cod_data_source_file ja035434jsi20030402_064615.cif
_cod_data_source_block um163m
_cod_original_cell_volume 2418.6(5)
_cod_database_code 4114072

loop_
_symmetry_equiv_pos_as_xyz
'x, y, z'
'-x, -y, -z'

loop_
_atom_site_label
_atom_site_type_symbol
_atom_site_fract_x
_atom_site_fract_y
_atom_site_fract_z
_atom_site_U_iso_or_equiv
_atom_site_adp_type
_atom_site_occupancy
_atom_site_symmetry_multiplicity
_atom_site_calc_flag
_atom_site_refinement_flags
Ru1 Ru 0.94848(10) 1.01908(7) 0.23145(5) 0.0452(3) Uani 1 1 d .
Ru2 Ru 0.94576(9) 0.83961(7) 0.30350(5) 0.0399(3) Uani 1 1 d .
N1 N 0.7753(9) 0.9978(7) 0.1978(4) 0.047(2) Uani 1 1 d .
N2 N 0.8257(9) 0.8125(7) 0.2422(5) 0.049(2) Uani 1 1 d .
N3 N 1.0729(9) 0.9592(7) 0.1491(5) 0.049(2) Uani 1 1 d .
N4 N 1.1131(9) 0.7983(7) 0.2357(5) 0.045(2) Uani 1 1 d .
N5 N 1.1180(9) 1.0306(7) 0.2732(5) 0.048(2) Uani 1 1 d .
N6 N 1.0631(9) 0.8706(7) 0.3638(5) 0.049(2) Uani 1 1 d .
N7 N 0.8201(9) 1.0651(7) 0.3172(5) 0.053(3) Uani 1 1 d .
N8 N 0.7770(8) 0.8869(6) 0.3691(4) 0.038(2) Uani 1 1 d .
C1 C 0.9560(13) 1.1754(10) 0.1646(7) 0.063(4) Uani 1 1 d .
C2 C 0.9647(13) 1.2633(9) 0.1209(7) 0.065(4) Uani 1 1 d .
C3 C 0.9776(15) 1.3647(10) 0.0701(7) 0.075(4) Uani 1 1 d .
C4 C 0.9913(17) 1.4520(10) 0.0253(7) 0.093(6) Uani 1 1 d .
C11 C 0.7452(11) 0.8955(9) 0.2068(6) 0.040(3) Uani 1 1 d .
C12 C 0.6368(12) 0.8791(9) 0.1789(6) 0.056(3) Uani 1 1 d .
H12A H 0.6221 0.8094 0.1809 0.067 Uiso 1 1 calc R
C13 C 0.5526(13) 0.9666(11) 0.1485(7) 0.068(4) Uani 1 1 d .
H13A H 0.4787 0.9565 0.1315 0.081 Uiso 1 1 calc R
C14 C 0.5800(12) 1.0678(11) 0.1440(7) 0.064(4) Uani 1 1 d .
H14A H 0.5240 1.1282 0.1246 0.077 Uiso 1 1 calc R
C15 C 0.6911(13) 1.0797(9) 0.1685(6) 0.055(3) Uani 1 1 d .
H15A H 0.7089 1.1497 0.1643 0.066 Uiso 1 1 calc R
C16 C 0.8252(11) 0.7071(9) 0.2367(6) 0.048(3) Uani 1 1 d .
C17 C 0.7885(12) 0.6211(9) 0.2964(7) 0.061(4) Uani 1 1 d .
H17A H 0.7588 0.6324 0.3417 0.073 Uiso 1 1 calc R
C18 C 0.7958(16) 0.5172(11) 0.2893(10) 0.086(5) Uani 1 1 d .
H18A H 0.7681 0.4608 0.3303 0.103 Uiso 1 1 calc R
C19 C 0.840(2) 0.4952(14) 0.2272(12) 0.110(7) Uani 1 1 d .
H19A H 0.8469 0.4245 0.2245 0.131 Uiso 1 1 calc R
C20 C 0.8754(19) 0.5788(15) 0.1672(10) 0.116(6) Uani 1 1 d .
H20A H 0.9029 0.5656 0.1224 0.139 Uiso 1 1 calc R
C21 C 0.8712(15) 0.6859(11) 0.1719(8) 0.079(4) Uani 1 1 d .
H21A H 0.8999 0.7416 0.1307 0.095 Uiso 1 1 calc R
C22 C 1.1416(12) 0.8586(9) 0.1676(7) 0.057(3) Uani 1 1 d .
C23 C 1.2343(15) 0.8252(11) 0.1113(7) 0.082(5) Uani 1 1 d .
H23A H 1.2844 0.7584 0.1234 0.098 Uiso 1 1 calc R
C24 C 1.2528(16) 0.8847(13) 0.0424(7) 0.094(5) Uani 1 1 d .
H24A H 1.3143 0.8606 0.0070 0.113 Uiso 1 1 calc R
C25 C 1.1773(16) 0.9841(13) 0.0253(7) 0.098(5) Uani 1 1 d .
H25A H 1.1870 1.0278 -0.0223 0.117 Uiso 1 1 calc R
C26 C 1.0884(13) 1.0174(10) 0.0790(7) 0.065(4) Uani 1 1 d .
H26A H 1.0364 1.0832 0.0664 0.078 Uiso 1 1 calc R
C27 C 1.2024(11) 0.7076(9) 0.2607(6) 0.045(3) Uani 1 1 d .
C28 C 1.1646(14) 0.6042(10) 0.2823(8) 0.085(5) Uani 1 1 d .
H28A H 1.0772 0.5930 0.2807 0.102 Uiso 1 1 calc R
C29 C 1.2548(17) 0.5149(12) 0.3067(10) 0.112(6) Uani 1 1 d .
H29A H 1.2301 0.4444 0.3200 0.134 Uiso 1 1 calc R
C30 C 1.3813(17) 0.5352(15) 0.3104(9) 0.109(6) Uani 1 1 d .
H30A H 1.4407 0.4767 0.3288 0.131 Uiso 1 1 calc R
C31 C 1.4240(14) 0.6353(13) 0.2889(8) 0.089(5) Uani 1 1 d .
H31A H 1.5119 0.6463 0.2897 0.107 Uiso 1 1 calc R
C32 C 1.3333(13) 0.7189(13) 0.2662(7) 0.079(4) Uani 1 1 d .
H32A H 1.3599 0.7887 0.2533 0.095 Uiso 1 1 calc R
C33 C 1.1396(11) 0.9589(9) 0.3379(7) 0.049(3) Uani 1 1 d .
C34 C 1.2347(11) 0.9754(10) 0.3734(7) 0.063(4) Uani 1 1 d .
H34A H 1.2441 0.9291 0.4188 0.076 Uiso 1 1 calc R
C35 C 1.3144(13) 1.0596(12) 0.3415(9) 0.081(4) Uani 1 1 d .
H35A H 1.3813 1.0695 0.3636 0.097 Uiso 1 1 calc R
C36 C 1.2928(15) 1.1318(12) 0.2736(10) 0.089(5) Uani 1 1 d .
H36A H 1.3440 1.1909 0.2507 0.107 Uiso 1 1 calc R
C37 C 1.1998(14) 1.1132(11) 0.2445(8) 0.075(4) Uani 1 1 d .
H37A H 1.1880 1.1607 0.1998 0.089 Uiso 1 1 calc R
C38 C 1.0539(11) 0.8062(9) 0.4369(6) 0.046(3) Uani 1 1 d .
C39 C 1.0948(12) 0.6965(10) 0.4534(7) 0.062(4) Uani 1 1 d .
H39A H 1.1346 0.6655 0.4164 0.074 Uiso 1 1 calc R
C40 C 1.0767(14) 0.6325(11) 0.5249(9) 0.079(4) Uani 1 1 d .
H40A H 1.1031 0.5586 0.5354 0.094 Uiso 1 1 calc R
C41 C 1.0207(15) 0.6766(14) 0.5801(8) 0.085(5) Uani 1 1 d .
H41A H 1.0098 0.6334 0.6279 0.102 Uiso 1 1 calc R
C42 C 0.9815(14) 0.7834(14) 0.5644(7) 0.083(5) Uani 1 1 d .
H42A H 0.9432 0.8143 0.6016 0.100 Uiso 1 1 calc R
C43 C 0.9978(13) 0.8469(11) 0.4937(7) 0.068(4) Uani 1 1 d .
H43A H 0.9696 0.9205 0.4841 0.082 Uiso 1 1 calc R
C44 C 0.7475(11) 0.9900(8) 0.3715(6) 0.041(3) Uani 1 1 d .
C45 C 0.6526(11) 1.0228(10) 0.4249(6) 0.054(3) Uani 1 1 d .
H45A H 0.6024 0.9714 0.4612 0.065 Uiso 1 1 calc R
C46 C 0.6317(13) 1.1268(10) 0.4252(7) 0.070(4) Uani 1 1 d .
H46A H 0.5675 1.1477 0.4610 0.083 Uiso 1 1 calc R
C47 C 0.7087(15) 1.2031(10) 0.3705(7) 0.079(4) Uani 1 1 d .
H47A H 0.6967 1.2757 0.3694 0.095 Uiso 1 1 calc R
C48 C 0.8005(13) 1.1695(10) 0.3193(6) 0.061(3) Uani 1 1 d .
H48A H 0.8528 1.2203 0.2837 0.073 Uiso 1 1 calc R
C49 C 0.6838(12) 0.8061(8) 0.4103(5) 0.045(3) Uani 1 1 d .
C50 C 0.5577(11) 0.8153(9) 0.3912(6) 0.049(3) Uani 1 1 d .
H50A H 0.5312 0.8737 0.3543 0.059 Uiso 1 1 calc R
C51 C 0.4727(12) 0.7331(10) 0.4298(7) 0.065(4) Uani 1 1 d .
H51A H 0.3889 0.7372 0.4171 0.078 Uiso 1 1 calc R
C52 C 0.5055(16) 0.6494(10) 0.4837(8) 0.075(4) Uani 1 1 d .
H52A H 0.4450 0.5974 0.5090 0.090 Uiso 1 1 calc R
C53 C 0.6318(15) 0.6412(10) 0.5013(7) 0.080(5) Uani 1 1 d .
H53A H 0.6577 0.5818 0.5378 0.096 Uiso 1 1 calc R
C54 C 0.7200(12) 0.7207(9) 0.4651(6) 0.059(4) Uani 1 1 d .
H54A H 0.8036 0.7158 0.4782 0.071 Uiso 1 1 calc R
O1 O 0.436(2) 0.3748(16) 0.1373(11) 0.200 Uiso 0.826(13) 1 d P
C55 C 0.347(3) 0.239(3) 0.9878(18) 0.200 Uiso 0.826(13) 1 d P
C56 C 0.323(3) 0.560(3) 0.0755(17) 0.200 Uiso 0.826(13) 1 d P
C57 C 0.283(4) 0.428(3) 0.1260(18) 0.200 Uiso 0.826(13) 1 d P
C58 C 0.470(4) 0.552(3) 0.0997(17) 0.200 Uiso 0.826(13) 1 d P
O2 O 0.432(2) 0.2836(15) 1.0161(10) 0.200 Uiso 0.886(19) 1 d P
C59 C 0.575(3) 0.408(2) 0.1415(16) 0.200 Uiso 0.886(19) 1 d P

loop_
_atom_site_aniso_label
_atom_site_aniso_U_11
_atom_site_aniso_U_22
_atom_site_aniso_U_33
_atom_site_aniso_U_23
_atom_site_aniso_U_13
_atom_site_aniso_U_12
Ru1 0.0534(7) 0.0356(6) 0.0376(6) -0.0023(5) 0.0044(5) -0.0134(5)
Ru2 0.0428(6) 0.0377(6) 0.0336(6) -0.0046(4) 0.0015(5) -0.0121(4)
N1 0.059(7) 0.042(6) 0.029(5) 0.003(4) 0.005(5) -0.010(5)
N2 0.056(6) 0.039(6) 0.039(6) -0.005(4) 0.008(5) -0.001(5)
N3 0.061(7) 0.046(6) 0.037(6) -0.011(5) 0.004(5) -0.018(5)
N4 0.039(6) 0.057(6) 0.036(6) -0.011(5) 0.004(5) -0.014(5)
N5 0.042(6) 0.041(5) 0.052(6) -0.011(5) 0.010(5) -0.009(5)
N6 0.054(6) 0.047(6) 0.042(6) -0.014(5) 0.007(5) -0.017(5)
N7 0.059(7) 0.047(6) 0.054(7) -0.019(5) 0.004(5) -0.023(5)
N8 0.029(5) 0.039(5) 0.041(6) -0.006(4) 0.002(4) -0.007(4)
C1 0.064(9) 0.057(8) 0.054(9) -0.004(7) 0.002(7) -0.009(7)
C2 0.088(10) 0.030(7) 0.057(9) -0.002(7) 0.011(7) -0.003(7)
C3 0.115(12) 0.050(9) 0.049(9) -0.023(7) 0.019(8) -0.006(8)
C4 0.182(17) 0.036(7) 0.044(10) -0.011(6) 0.021(10) -0.025(9)
C11 0.033(7) 0.052(8) 0.034(7) -0.008(6) -0.008(5) -0.007(5)
C12 0.049(8) 0.050(7) 0.059(8) -0.006(6) -0.006(7) -0.007(6)
C13 0.065(9) 0.076(10) 0.060(9) -0.009(8) -0.017(7) -0.010(8)
C14 0.048(8) 0.073(10) 0.057(9) 0.000(7) -0.011(7) 0.003(7)
C15 0.068(9) 0.045(7) 0.035(7) 0.002(6) 0.009(7) -0.007(6)
C16 0.045(7) 0.048(7) 0.051(8) -0.019(6) -0.002(6) -0.008(6)
C17 0.071(9) 0.053(8) 0.062(9) -0.013(7) -0.022(7) -0.011(7)
C18 0.103(13) 0.039(8) 0.118(15) -0.003(9) -0.052(11) -0.015(8)
C19 0.147(18) 0.063(11) 0.143(19) -0.058(13) -0.048(15) 0.010(11)
C20 0.18(2) 0.091(13) 0.096(14) -0.058(12) -0.018(13) -0.004(13)
C21 0.112(12) 0.056(9) 0.071(10) -0.028(8) -0.012(9) 0.002(8)
C22 0.054(8) 0.045(8) 0.064(9) -0.010(7) 0.001(7) -0.014(6)
C23 0.094(12) 0.078(10) 0.055(10) -0.023(8) 0.011(8) 0.021(8)
C24 0.111(13) 0.100(12) 0.043(9) -0.017(9) 0.028(9) 0.006(10)
C25 0.116(14) 0.103(13) 0.035(9) 0.005(8) 0.021(9) 0.005(11)
C26 0.081(10) 0.055(8) 0.046(8) -0.002(7) -0.005(7) 0.002(7)
C27 0.044(7) 0.042(7) 0.042(7) -0.005(5) -0.007(6) 0.002(5)
C28 0.058(9) 0.047(8) 0.132(14) -0.012(9) -0.005(9) 0.004(7)
C29 0.081(13) 0.055(10) 0.172(19) -0.002(10) -0.005(12) -0.014(9)
C30 0.071(12) 0.115(15) 0.095(13) 0.003(11) 0.002(10) 0.035(10)
C31 0.051(9) 0.092(12) 0.097(12) 0.014(10) -0.019(9) 0.000(9)
C32 0.056(10) 0.109(12) 0.073(10) -0.023(9) -0.008(8) -0.016(9)
C33 0.041(7) 0.048(7) 0.058(9) -0.025(7) 0.009(6) -0.008(6)
C34 0.040(7) 0.071(9) 0.089(10) -0.028(8) -0.014(7) -0.024(7)
C35 0.052(9) 0.093(11) 0.108(13) -0.043(10) -0.006(9) -0.024(8)
C36 0.065(11) 0.075(11) 0.123(15) -0.034(10) 0.013(10) -0.029(9)
C37 0.056(9) 0.075(10) 0.089(11) -0.020(8) 0.004(8) -0.030(8)
C38 0.043(7) 0.057(8) 0.039(7) -0.005(6) -0.013(6) -0.024(6)
C39 0.052(8) 0.061(9) 0.072(10) -0.012(8) -0.015(7) -0.011(7)
C40 0.075(11) 0.059(9) 0.085(12) 0.003(9) -0.019(9) 0.001(8)
C41 0.070(11) 0.104(13) 0.058(11) 0.010(10) -0.016(9) -0.005(9)
C42 0.082(11) 0.117(13) 0.044(9) -0.012(9) -0.014(8) -0.011(10)
C43 0.074(10) 0.083(10) 0.055(9) -0.025(8) -0.019(8) -0.008(8)
C44 0.056(8) 0.028(6) 0.042(7) -0.008(5) -0.009(6) -0.017(5)
C45 0.046(8) 0.065(8) 0.048(8) -0.023(6) 0.020(6) -0.022(6)
C46 0.069(9) 0.063(9) 0.079(10) -0.038(8) 0.015(8) -0.019(7)
C47 0.108(12) 0.047(8) 0.075(10) -0.022(7) 0.017(9) -0.028(8)
C48 0.074(10) 0.057(9) 0.043(8) -0.008(6) 0.005(7) -0.019(7)
C49 0.072(9) 0.038(6) 0.029(6) -0.016(5) 0.000(6) -0.014(6)
C50 0.043(7) 0.058(7) 0.049(8) -0.016(6) -0.016(6) -0.004(6)
C51 0.049(8) 0.074(9) 0.082(10) -0.038(8) 0.009(7) -0.032(7)
C52 0.094(12) 0.046(8) 0.071(10) -0.007(7) 0.019(9) -0.031(8)
C53 0.087(11) 0.049(8) 0.075(10) 0.018(7) 0.004(9) -0.022(8)
C54 0.061(8) 0.055(8) 0.052(8) 0.009(6) -0.013(7) -0.019(6)

loop_
_atom_type_symbol
_atom_type_description
_atom_type_scat_dispersion_real
_atom_type_scat_dispersion_imag
_atom_type_scat_source
C C 0.0033 0.0016 'International Tables Vol C Tables 4.2.6.8 and 6.1.1.4'
H H 0.0000 0.0000 'International Tables Vol C Tables 4.2.6.8 and 6.1.1.4'
N N 0.0061 0.0033 'International Tables Vol C Tables 4.2.6.8 and 6.1.1.4'
Ru Ru -1.2594 0.8363 'International Tables Vol C Tables 4.2.6.8 and 6.1.1.4'
O O 0.0106 0.0060 'International Tables Vol C Tables 4.2.6.8 and 6.1.1.4'

loop_
_geom_angle_atom_site_label_1
_geom_angle_atom_site_label_2
_geom_angle_atom_site_label_3
_geom_angle
_geom_angle_site_symmetry_3
C1 Ru1 N7 93.7(4) .
C1 Ru1 N1 92.1(4) .
N7 Ru1 N1 88.0(4) .
C1 Ru1 N3 90.9(4) .
N7 Ru1 N3 175.1(3) .
N1 Ru1 N3 90.1(4) .
C1 Ru1 N5 92.1(4) .
N7 Ru1 N5 89.8(3) .
N1 Ru1 N5 175.4(3) .
N3 Ru1 N5 91.7(4) .
C1 Ru1 Ru2 177.7(4) .
N7 Ru1 Ru2 88.6(2) .
N1 Ru1 Ru2 88.0(2) .
N3 Ru1 Ru2 86.8(2) .
N5 Ru1 Ru2 87.9(2) .
N6 Ru2 N4 90.8(4) .
N6 Ru2 N2 178.5(4) .
N4 Ru2 N2 89.9(3) .
N6 Ru2 N8 89.4(3) .
N4 Ru2 N8 177.8(3) .
N2 Ru2 N8 89.8(3) .
N6 Ru2 Ru1 89.8(2) .
N4 Ru2 Ru1 89.9(2) .
N2 Ru2 Ru1 88.8(2) .
N8 Ru2 Ru1 88.0(2) .
C15 N1 C11 117.5(10) .
C15 N1 Ru1 123.3(8) .
C11 N1 Ru1 119.1(7) .
C11 N2 C16 119.7(10) .
C11 N2 Ru2 120.2(7) .
C16 N2 Ru2 120.1(7) .
C26 N3 C22 119.0(10) .
C26 N3 Ru1 122.0(8) .
C22 N3 Ru1 119.0(8) .
C22 N4 C27 118.9(9) .
C22 N4 Ru2 120.2(8) .
C27 N4 Ru2 120.9(7) .
C37 N5 C33 116.3(11) .
C37 N5 Ru1 124.0(9) .
C33 N5 Ru1 119.2(7) .
C33 N6 C38 119.9(10) .
C33 N6 Ru2 121.7(8) .
C38 N6 Ru2 118.1(7) .
C48 N7 C44 118.1(10) .
C48 N7 Ru1 122.0(8) .
C44 N7 Ru1 119.9(7) .
C44 N8 C49 120.0(9) .
C44 N8 Ru2 122.5(7) .
C49 N8 Ru2 117.4(7) .
C2 C1 Ru1 174.7(12) .
C1 C2 C3 178.8(15) .
C4 C3 C2 178.7(16) .
C3 C4 C4 179(2) 2_785
N2 C11 N1 116.9(10) .
N2 C11 C12 122.9(10) .
N1 C11 C12 120.3(10) .
C13 C12 C11 119.9(12) .
C14 C13 C12 118.6(12) .
C13 C14 C15 119.2(12) .
N1 C15 C14 124.2(11) .
C21 C16 C17 117.6(12) .
C21 C16 N2 120.3(11) .
C17 C16 N2 121.9(11) .
C16 C17 C18 120.3(13) .
C19 C18 C17 122.9(16) .
C18 C19 C20 118.0(16) .
C19 C20 C21 121.0(16) .
C16 C21 C20 120.0(14) .
N4 C22 N3 117.6(11) .
N4 C22 C23 125.0(12) .
N3 C22 C23 117.3(11) .
C24 C23 C22 123.3(13) .
C23 C24 C25 117.6(13) .
C26 C25 C24 119.6(13) .
N3 C26 C25 122.9(12) .
C28 C27 C32 116.5(12) .
C28 C27 N4 122.0(11) .
C32 C27 N4 121.5(11) .
C27 C28 C29 121.2(13) .
C30 C29 C28 117.5(14) .
C31 C30 C29 123.5(15) .
C30 C31 C32 116.8(14) .
C31 C32 C27 124.4(14) .
N5 C33 N6 115.8(11) .
N5 C33 C34 120.8(10) .
N6 C33 C34 123.4(11) .
C35 C34 C33 119.9(13) .
C34 C35 C36 118.5(14) .
C37 C36 C35 118.2(14) .
C36 C37 N5 126.1(14) .
C43 C38 C39 117.0(12) .
C43 C38 N6 122.3(12) .
C39 C38 N6 120.6(12) .
C38 C39 C40 120.2(13) .
C41 C40 C39 120.9(14) .
C42 C41 C40 119.2(15) .
C41 C42 C43 120.2(15) .
C38 C43 C42 122.5(14) .
N8 C44 N7 115.4(10) .
N8 C44 C45 124.9(10) .
N7 C44 C45 119.7(10) .
C46 C45 C44 121.6(11) .
C45 C46 C47 118.6(12) .
C48 C47 C46 118.9(12) .
C47 C48 N7 123.1(11) .
C54 C49 C50 120.5(11) .
C54 C49 N8 120.8(11) .
C50 C49 N8 118.6(9) .
C49 C50 C51 117.2(11) .
C52 C51 C50 123.4(13) .
C51 C52 C53 118.5(12) .
C54 C53 C52 120.6(12) .
C49 C54 C53 119.8(12) .
C59 O1 C57 141(2) .
C58 C56 C57 96(2) .
O1 C57 C56 99(2) .

loop_
_geom_bond_atom_site_label_1
_geom_bond_atom_site_label_2
_geom_bond_distance
_geom_bond_site_symmetry_2
Ru1 C1 2.055(12) .
Ru1 N7 2.087(9) .
Ru1 N1 2.099(9) .
Ru1 N3 2.108(9) .
Ru1 N5 2.112(9) .
Ru1 Ru2 2.3290(12) .
Ru2 N6 2.022(9) .
Ru2 N4 2.034(9) .
Ru2 N2 2.035(10) .
Ru2 N8 2.048(8) .
N1 C15 1.329(13) .
N1 C11 1.360(13) .
N2 C11 1.359(12) .
N2 C16 1.413(13) .
N3 C26 1.345(13) .
N3 C22 1.371(13) .
N4 C22 1.325(13) .
N4 C27 1.406(12) .
N5 C37 1.359(14) .
N5 C33 1.372(14) .
N6 C33 1.384(13) .
N6 C38 1.419(13) .
N7 C48 1.357(14) .
N7 C44 1.366(12) .
N8 C44 1.344(12) .
N8 C49 1.446(12) .
C1 C2 1.203(14) .
C2 C3 1.392(16) .
C3 C4 1.209(15) .
C4 C4 1.34(2) 2_785
C11 C12 1.407(14) .
C12 C13 1.378(15) .
C13 C14 1.360(16) .
C14 C15 1.370(15) .
C16 C21 1.361(16) .
C16 C17 1.377(14) .
C17 C18 1.394(17) .
C18 C19 1.31(2) .
C19 C20 1.36(2) .
C20 C21 1.421(18) .
C22 C23 1.425(17) .
C23 C24 1.330(16) .
C24 C25 1.386(18) .
C25 C26 1.369(18) .
C27 C28 1.367(15) .
C27 C32 1.391(15) .
C28 C29 1.397(18) .
C29 C30 1.37(2) .
C30 C31 1.35(2) .
C31 C32 1.347(17) .
C33 C34 1.391(15) .
C34 C35 1.366(16) .
C35 C36 1.422(19) .
C36 C37 1.299(18) .
C38 C43 1.366(16) .
C38 C39 1.382(15) .
C39 C40 1.390(17) .
C40 C41 1.365(19) .
C41 C42 1.344(19) .
C42 C43 1.375(16) .
C44 C45 1.389(15) .
C45 C46 1.341(15) .
C46 C47 1.399(15) .
C47 C48 1.350(17) .
C49 C54 1.360(14) .
C49 C50 1.394(14) .
C50 C51 1.397(14) .
C51 C52 1.327(16) .
C52 C53 1.384(17) .
C53 C54 1.385(15) .
O1 C59 1.56(3) .
O1 C57 1.64(3) .
C55 O2 1.40(3) .
C56 C58 1.65(4) .
C56 C57 1.75(4) .

loop_
_geom_torsion_atom_site_label_1
_geom_torsion_atom_site_label_2
_geom_torsion_atom_site_label_3
_geom_torsion_atom_site_label_4
_geom_torsion
_geom_torsion_site_symmetry_4
C1 Ru1 Ru2 N6 107(9) .
N7 Ru1 Ru2 N6 -72.3(4) .
N1 Ru1 Ru2 N6 -160.4(3) .
N3 Ru1 Ru2 N6 109.4(4) .
N5 Ru1 Ru2 N6 17.5(3) .
C1 Ru1 Ru2 N4 16(9) .
N7 Ru1 Ru2 N4 -163.1(3) .
N1 Ru1 Ru2 N4 108.8(3) .
N3 Ru1 Ru2 N4 18.6(3) .
N5 Ru1 Ru2 N4 -73.3(3) .
C1 Ru1 Ru2 N2 -73(9) .
N7 Ru1 Ru2 N2 107.0(4) .
N1 Ru1 Ru2 N2 18.9(3) .
N3 Ru1 Ru2 N2 -71.3(4) .
N5 Ru1 Ru2 N2 -163.2(3) .
C1 Ru1 Ru2 N8 -163(9) .
N7 Ru1 Ru2 N8 17.1(3) .
N1 Ru1 Ru2 N8 -71.0(3) .
N3 Ru1 Ru2 N8 -161.2(3) .
N5 Ru1 Ru2 N8 107.0(3) .
C1 Ru1 N1 C15 -22.1(9) .
N7 Ru1 N1 C15 71.6(9) .
N3 Ru1 N1 C15 -113.0(9) .
N5 Ru1 N1 C15 134(4) .
Ru2 Ru1 N1 C15 160.3(9) .
C1 Ru1 N1 C11 158.8(9) .
N7 Ru1 N1 C11 -107.5(8) .
N3 Ru1 N1 C11 67.9(8) .
N5 Ru1 N1 C11 -45(5) .
Ru2 Ru1 N1 C11 -18.9(8) .
N6 Ru2 N2 C11 2(14) .
N4 Ru2 N2 C11 -116.0(8) .
N8 Ru2 N2 C11 61.8(8) .
Ru1 Ru2 N2 C11 -26.2(8) .
N6 Ru2 N2 C16 -178(100) .
N4 Ru2 N2 C16 64.3(8) .
N8 Ru2 N2 C16 -117.8(8) .
Ru1 Ru2 N2 C16 154.2(8) .
C1 Ru1 N3 C26 -19.6(10) .
N7 Ru1 N3 C26 141(4) .
N1 Ru1 N3 C26 72.5(9) .
N5 Ru1 N3 C26 -111.7(9) .
Ru2 Ru1 N3 C26 160.5(9) .
C1 Ru1 N3 C22 159.4(9) .
N7 Ru1 N3 C22 -40(5) .
N1 Ru1 N3 C22 -108.5(8) .
N5 Ru1 N3 C22 67.3(8) .
Ru2 Ru1 N3 C22 -20.5(8) .
N6 Ru2 N4 C22 -113.7(9) .
N2 Ru2 N4 C22 65.0(9) .
N8 Ru2 N4 C22 -18(10) .
Ru1 Ru2 N4 C22 -23.9(8) .
N6 Ru2 N4 C27 64.4(8) .
N2 Ru2 N4 C27 -116.9(8) .
N8 Ru2 N4 C27 160(9) .
Ru1 Ru2 N4 C27 154.3(8) .
C1 Ru1 N5 C37 -11.2(10) .
N7 Ru1 N5 C37 -104.9(10) .
N1 Ru1 N5 C37 -167(4) .
N3 Ru1 N5 C37 79.8(10) .
Ru2 Ru1 N5 C37 166.5(10) .
C1 Ru1 N5 C33 160.5(9) .
N7 Ru1 N5 C33 66.8(8) .
N1 Ru1 N5 C33 5(5) .
N3 Ru1 N5 C33 -108.6(8) .
Ru2 Ru1 N5 C33 -21.8(8) .
N4 Ru2 N6 C33 70.0(9) .
N2 Ru2 N6 C33 -48(14) .
N8 Ru2 N6 C33 -107.9(8) .
Ru1 Ru2 N6 C33 -19.9(8) .
N4 Ru2 N6 C38 -116.9(9) .
N2 Ru2 N6 C38 125(13) .
N8 Ru2 N6 C38 65.3(9) .
Ru1 Ru2 N6 C38 153.3(8) .
C1 Ru1 N7 C48 -15.6(10) .
N1 Ru1 N7 C48 -107.6(9) .
N3 Ru1 N7 C48 -176(4) .
N5 Ru1 N7 C48 76.5(9) .
Ru2 Ru1 N7 C48 164.4(9) .
C1 Ru1 N7 C44 161.0(8) .
N1 Ru1 N7 C44 69.0(8) .
N3 Ru1 N7 C44 1(5) .
N5 Ru1 N7 C44 -106.9(8) .
Ru2 Ru1 N7 C44 -19.0(8) .
N6 Ru2 N8 C44 67.2(8) .
N4 Ru2 N8 C44 -29(9) .
N2 Ru2 N8 C44 -111.5(8) .
Ru1 Ru2 N8 C44 -22.7(8) .
N6 Ru2 N8 C49 -116.6(7) .
N4 Ru2 N8 C49 148(9) .
N2 Ru2 N8 C49 64.7(7) .
Ru1 Ru2 N8 C49 153.5(7) .
N7 Ru1 C1 C2 -165(13) .
N1 Ru1 C1 C2 -77(13) .
N3 Ru1 C1 C2 13(13) .
N5 Ru1 C1 C2 105(13) .
Ru2 Ru1 C1 C2 16(20) .
Ru1 C1 C2 C3 -67(76) .
C1 C2 C3 C4 24(100) .
C2 C3 C4 C4 18(100) 2_785
C16 N2 C11 N1 -162.8(9) .
Ru2 N2 C11 N1 17.6(13) .
C16 N2 C11 C12 15.9(16) .
Ru2 N2 C11 C12 -163.8(8) .
C15 N1 C11 N2 -174.7(9) .
Ru1 N1 C11 N2 4.4(13) .
C15 N1 C11 C12 6.6(16) .
Ru1 N1 C11 C12 -174.3(8) .
N2 C11 C12 C13 175.0(11) .
N1 C11 C12 C13 -6.4(17) .
C11 C12 C13 C14 2.4(19) .
C12 C13 C14 C15 1.2(19) .
C11 N1 C15 C14 -3.0(17) .
Ru1 N1 C15 C14 177.8(9) .
C13 C14 C15 N1 -0.9(19) .
C11 N2 C16 C21 65.3(15) .
Ru2 N2 C16 C21 -115.0(12) .
C11 N2 C16 C17 -119.6(12) .
Ru2 N2 C16 C17 60.0(13) .
C21 C16 C17 C18 -1.6(18) .
N2 C16 C17 C18 -176.8(11) .
C16 C17 C18 C19 2(2) .
C17 C18 C19 C20 -2(3) .
C18 C19 C20 C21 3(3) .
C17 C16 C21 C20 2(2) .
N2 C16 C21 C20 177.5(13) .
C19 C20 C21 C16 -3(3) .
C27 N4 C22 N3 -164.8(10) .
Ru2 N4 C22 N3 13.4(14) .
C27 N4 C22 C23 17.9(18) .
Ru2 N4 C22 C23 -163.9(10) .
C26 N3 C22 N4 -172.7(10) .
Ru1 N3 C22 N4 8.3(14) .
C26 N3 C22 C23 4.8(17) .
Ru1 N3 C22 C23 -174.2(9) .
N4 C22 C23 C24 174.8(14) .
N3 C22 C23 C24 -3(2) .
C22 C23 C24 C25 0(3) .
C23 C24 C25 C26 0(3) .
C22 N3 C26 C25 -4.7(19) .
Ru1 N3 C26 C25 174.3(11) .
C24 C25 C26 N3 2(2) .
C22 N4 C27 C28 -115.2(14) .
Ru2 N4 C27 C28 66.6(14) .
C22 N4 C27 C32 66.3(15) .
Ru2 N4 C27 C32 -111.9(11) .
C32 C27 C28 C29 -2(2) .
N4 C27 C28 C29 179.8(14) .
C27 C28 C29 C30 2(3) .
C28 C29 C30 C31 -3(3) .
C29 C30 C31 C32 3(3) .
C30 C31 C32 C27 -3(2) .
C28 C27 C32 C31 2(2) .
N4 C27 C32 C31 -179.3(13) .
C37 N5 C33 N6 -175.1(10) .
Ru1 N5 C33 N6 12.6(13) .
C37 N5 C33 C34 3.8(17) .
Ru1 N5 C33 C34 -168.5(9) .
C38 N6 C33 N5 -165.3(10) .
Ru2 N6 C33 N5 7.7(14) .
C38 N6 C33 C34 15.7(17) .
Ru2 N6 C33 C34 -171.3(9) .
N5 C33 C34 C35 -4.4(19) .
N6 C33 C34 C35 174.4(12) .
C33 C34 C35 C36 3(2) .
C34 C35 C36 C37 -1(2) .
C35 C36 C37 N5 1(2) .
C33 N5 C37 C36 -2(2) .
Ru1 N5 C37 C36 169.7(12) .
C33 N6 C38 C43 62.6(15) .
Ru2 N6 C38 C43 -110.7(11) .
C33 N6 C38 C39 -121.4(12) .
Ru2 N6 C38 C39 65.3(12) .
C43 C38 C39 C40 0.8(17) .
N6 C38 C39 C40 -175.4(10) .
C38 C39 C40 C41 -1(2) .
C39 C40 C41 C42 1(2) .
C40 C41 C42 C43 0(2) .
C39 C38 C43 C42 -0.1(19) .
N6 C38 C43 C42 176.1(11) .
C41 C42 C43 C38 0(2) .
C49 N8 C44 N7 -162.8(9) .
Ru2 N8 C44 N7 13.3(13) .
C49 N8 C44 C45 18.3(16) .
Ru2 N8 C44 C45 -165.5(9) .
C48 N7 C44 N8 -176.1(10) .
Ru1 N7 C44 N8 7.1(13) .
C48 N7 C44 C45 2.8(16) .
Ru1 N7 C44 C45 -173.9(8) .
N8 C44 C45 C46 177.7(11) .
N7 C44 C45 C46 -1.1(18) .
C44 C45 C46 C47 0(2) .
C45 C46 C47 C48 0(2) .
C46 C47 C48 N7 2(2) .
C44 N7 C48 C47 -3.1(19) .
Ru1 N7 C48 C47 173.6(11) .
C44 N8 C49 C54 -115.6(12) .
Ru2 N8 C49 C54 68.1(12) .
C44 N8 C49 C50 66.6(13) .
Ru2 N8 C49 C50 -109.7(10) .
C54 C49 C50 C51 -0.9(17) .
N8 C49 C50 C51 176.9(10) .
C49 C50 C51 C52 1.3(19) .
C50 C51 C52 C53 -2(2) .
C51 C52 C53 C54 2(2) .
C50 C49 C54 C53 1.2(19) .
N8 C49 C54 C53 -176.6(11) .
C52 C53 C54 C49 -2(2) .
C59 O1 C57 C56 27(4) .
C58 C56 C57 O1 -20(3) .
